data_7055140
loop_
_publ_author_name
'Bansal, Deepak'
'Pandey, Saurabh'
'Hundal, Geeta'
'Gupta, Rajeev'

_publ_section_title
;
 Heterometallic coordination polymers: syntheses, structures and
 heterogeneous catalytic applications
;
_journal_issue 12
_journal_name_full 'New J. Chem.'
_journal_page_first 9772
_journal_paper_doi 10.1039/C5NJ01223F
_journal_volume 39
_journal_year 2015
_chemical_formula_moiety 'C26 H22 Cd Co N10 O4 S4,Cl O4, C H4 O'
_chemical_formula_sum 'C26 H22 Cl Co Hg N10 O4 S4'
_chemical_formula_weight 961.75
_chemical_name_systematic
;
 ?
;
_space_group_IT_number 148
_symmetry_cell_setting trigonal
_symmetry_space_group_name_Hall '-R 3'
_symmetry_space_group_name_H-M 'R -3 :H'
_atom_sites_solution_hydrogens geom
_atom_sites_solution_primary direct
_atom_sites_solution_secondary difmap
_audit_creation_method SHELXL-97
_audit_update_record
;
2015-09-24 deposited with the CCDC.
2015-10-05 downloaded from the CCDC.
;
_cell_angle_alpha 90.00
_cell_angle_beta 90.00
_cell_angle_gamma 120.00
_cell_formula_units_Z 18
_cell_length_a 43.8659(11)
_cell_length_b 43.8659(11)
_cell_length_c 9.5410(3)
_cell_measurement_reflns_used 6943
_cell_measurement_temperature 293(2)
_cell_measurement_theta_max 26.5
_cell_measurement_theta_min 2.25
_cell_volume 15899.3(8)
_computing_cell_refinement 'Bruker SAINT'
_computing_data_collection 'Bruker APEX2'
_computing_data_reduction 'Bruker SAINT'
_computing_molecular_graphics 'Bruker SHELXTL'
_computing_publication_material 'Bruker SHELXTL'
_computing_structure_refinement 'SHELXL-2014/7 (Sheldrick, 2014)'
_computing_structure_solution 'SIR-92 (Altomare et. al., 1993)'
_diffrn_ambient_temperature 293(2)
_diffrn_measured_fraction_theta_full 0.892
_diffrn_measured_fraction_theta_max 0.909
_diffrn_measurement_device_type 'Bruker APEX-II CCD'
_diffrn_measurement_method '\f and \w scans'
_diffrn_radiation_monochromator graphite
_diffrn_radiation_source 'fine-focus sealed tube'
_diffrn_radiation_type MoK\a
_diffrn_radiation_wavelength 0.71073
_diffrn_reflns_av_R_equivalents 0.0689
_diffrn_reflns_av_sigmaI/netI 0.0892
_diffrn_reflns_limit_h_max 55
_diffrn_reflns_limit_h_min -53
_diffrn_reflns_limit_k_max 55
_diffrn_reflns_limit_k_min -55
_diffrn_reflns_limit_l_max 12
_diffrn_reflns_limit_l_min -12
_diffrn_reflns_number 55120
_diffrn_reflns_theta_full 25.00
_diffrn_reflns_theta_max 26.90
_diffrn_reflns_theta_min 1.86
_exptl_absorpt_coefficient_mu 5.169
_exptl_absorpt_correction_T_max 0.4736
_exptl_absorpt_correction_T_min 0.4099
_exptl_absorpt_correction_type multi-scan
_exptl_absorpt_process_details sadabs
_exptl_crystal_colour orange
_exptl_crystal_density_diffrn 1.808
_exptl_crystal_density_method 'not measured'
_exptl_crystal_description cube
_exptl_crystal_F_000 8424
_exptl_crystal_size_max 0.21
_exptl_crystal_size_mid 0.19
_exptl_crystal_size_min 0.17
_refine_diff_density_max 2.286
_refine_diff_density_min -2.033
_refine_diff_density_rms 0.140
_refine_ls_extinction_method none
_refine_ls_goodness_of_fit_ref 0.910
_refine_ls_hydrogen_treatment mixed
_refine_ls_matrix_type full
_refine_ls_number_parameters 467
_refine_ls_number_reflns 6943
_refine_ls_number_restraints 115
_refine_ls_restrained_S_all 0.941
_refine_ls_R_factor_all 0.0917
_refine_ls_R_factor_gt 0.0513
_refine_ls_shift/su_max 0.001
_refine_ls_shift/su_mean 0.000
_refine_ls_structure_factor_coef Fsqd
_refine_ls_weighting_details 'calc w=1/[\s^2^(Fo^2^)+(0.0776P)^2^+0.0000P] where P=(Fo^2^+2Fc^2^)/3'
_refine_ls_weighting_scheme calc
_refine_ls_wR_factor_gt 0.1304
_refine_ls_wR_factor_ref 0.1401
_reflns_number_gt 4026
_reflns_number_total 6943
_reflns_threshold_expression >2sigma(I)
_cod_data_source_file c5nj01223f2.cif
_cod_data_source_block HCP4
_cod_depositor_comments 'Adding full bibliography for 7055138--7055141.cif.'
_cod_original_sg_symbol_H-M 'R -3'
_cod_database_code 7055140

loop_
_symmetry_equiv_pos_as_xyz
'x, y, z'
'-y, x-y, z'
'-x+y, -x, z'
'x+2/3, y+1/3, z+1/3'
'-y+2/3, x-y+1/3, z+1/3'
'-x+y+2/3, -x+1/3, z+1/3'
'x+1/3, y+2/3, z+2/3'
'-y+1/3, x-y+2/3, z+2/3'
'-x+y+1/3, -x+2/3, z+2/3'
'-x, -y, -z'
'y, -x+y, -z'
'x-y, x, -z'
'-x+2/3, -y+1/3, -z+1/3'
'y+2/3, -x+y+1/3, -z+1/3'
'x-y+2/3, x+1/3, -z+1/3'
'-x+1/3, -y+2/3, -z+2/3'
'y+1/3, -x+y+2/3, -z+2/3'
'x-y+1/3, x+2/3, -z+2/3'

loop_
_atom_site_label
_atom_site_type_symbol
_atom_site_fract_x
_atom_site_fract_y
_atom_site_fract_z
_atom_site_U_iso_or_equiv
_atom_site_adp_type
_atom_site_occupancy
_atom_site_symmetry_multiplicity
_atom_site_calc_flag
_atom_site_refinement_flags
_atom_site_disorder_assembly
_atom_site_disorder_group
C1 C 0.09515(16) 0.36163(16) 0.6338(6) 0.0297(14) Uani 1 1 d . . .
C2 C 0.08080(18) 0.32550(18) 0.6309(7) 0.0374(16) Uani 1 1 d . . .
H2 H 0.0614 0.3108 0.6858 0.045 Uiso 1 1 calc R . .
C3 C 0.0964(2) 0.31192(19) 0.5434(8) 0.0433(18) Uani 1 1 d . . .
H3 H 0.0870 0.2877 0.5378 0.052 Uiso 1 1 calc R . .
C4 C 0.12549(18) 0.33388(17) 0.4646(7) 0.0360(15) Uani 1 1 d . . .
H4 H 0.1360 0.3247 0.4066 0.043 Uiso 1 1 calc R . .
C5 C 0.13850(17) 0.36907(17) 0.4734(6) 0.0291(14) Uani 1 1 d . . .
C6 C 0.17017(17) 0.39712(17) 0.3992(6) 0.0295(14) Uani 1 1 d . . .
C7 C 0.20408(17) 0.45797(17) 0.3671(7) 0.0365(16) Uani 1 1 d D . .
C8 C 0.2541(3) 0.5158(3) 0.3196(13) 0.106(4) Uani 1 1 d D . .
H8BC H 0.2456 0.5325 0.3206 0.127 Uiso 0.685(5) 1 calc PR A 2
H8BD H 0.2796 0.5291 0.3239 0.127 Uiso 0.685(5) 1 calc PR A 2
H8AA H 0.2563 0.5388 0.3085 0.127 Uiso 0.315(5) 1 calc PR A 1
H8AB H 0.2761 0.5185 0.3546 0.127 Uiso 0.315(5) 1 calc PR A 1
C9 C 0.2432(3) 0.4958(3) 0.1920(11) 0.092(4) Uani 1 1 d D A .
H9AA H 0.2638 0.5026 0.1343 0.110 Uiso 0.315(5) 1 calc PR A 1
H9AB H 0.2278 0.5019 0.1413 0.110 Uiso 0.315(5) 1 calc PR A 1
H9BC H 0.2603 0.4892 0.1628 0.110 Uiso 0.685(5) 1 calc PR A 2
H9BD H 0.2403 0.5092 0.1175 0.110 Uiso 0.685(5) 1 calc PR A 2
C10 C 0.08168(16) 0.38160(17) 0.7136(6) 0.0315(14) Uani 1 1 d . . .
C11 C 0.09381(16) 0.43840(17) 0.7641(6) 0.0323(14) Uani 1 1 d D . .
C12 C 0.0776(5) 0.4838(5) 0.8224(15) 0.069(5) Uani 0.55 1 d PD B 1
H12A H 0.0942 0.5066 0.7838 0.083 Uiso 0.55 1 calc PR B 1
H12B H 0.0573 0.4846 0.8571 0.083 Uiso 0.55 1 calc PR B 1
C12' C 0.0631(5) 0.4698(7) 0.8546(17) 0.069(5) Uani 0.45 1 d PD B 2
H12C H 0.0640 0.4921 0.8392 0.083 Uiso 0.45 1 calc PR B 2
H12D H 0.0416 0.4543 0.9047 0.083 Uiso 0.45 1 calc PR B 2
C13 C 0.0939(3) 0.4751(3) 0.9348(11) 0.087(3) Uani 1 1 d DU . .
H13A H 0.0769 0.4629 1.0085 0.104 Uiso 0.55 1 calc PR B 1
H13B H 0.1131 0.4965 0.9740 0.104 Uiso 0.55 1 calc PR B 1
H13C H 0.0875 0.4698 1.0327 0.104 Uiso 0.45 1 calc PR B 2
H13D H 0.1123 0.4996 0.9283 0.104 Uiso 0.45 1 calc PR B 2
C14 C 0.18056(16) 0.49982(16) 0.6604(6) 0.0271(13) Uani 1 1 d . . .
C15 C 0.1910(2) 0.53437(19) 0.6705(8) 0.0475(18) Uani 1 1 d . . .
H15 H 0.2077 0.5485 0.7367 0.057 Uiso 1 1 calc R . .
C16 C 0.1761(2) 0.5488(2) 0.5790(10) 0.059(2) Uani 1 1 d . . .
H16 H 0.1833 0.5727 0.5833 0.071 Uiso 1 1 calc R . .
C17 C 0.1508(2) 0.52717(19) 0.4825(8) 0.0449(18) Uani 1 1 d . . .
H17 H 0.1400 0.5359 0.4236 0.054 Uiso 1 1 calc R . .
C18 C 0.14196(17) 0.49202(16) 0.4768(7) 0.0314(14) Uani 1 1 d . . .
C19 C 0.11556(17) 0.46467(17) 0.3800(7) 0.0326(15) Uani 1 1 d . . .
C20 C 0.09570(17) 0.40665(17) 0.3049(6) 0.0332(15) Uani 1 1 d D A .
C21 C 0.0463(4) 0.3563(4) 0.1741(13) 0.083(5) Uani 0.74 1 d PDU A 1
H21A H 0.0336 0.3308 0.1708 0.100 Uiso 0.74 1 calc PR A 1
H21B H 0.0324 0.3648 0.1261 0.100 Uiso 0.74 1 calc PR A 1
C22 C 0.0821(4) 0.3711(3) 0.1066(15) 0.068(5) Uani 0.74 1 d PDU A 1
H22A H 0.0910 0.3549 0.1182 0.082 Uiso 0.74 1 calc PR A 1
H22B H 0.0809 0.3751 0.0073 0.082 Uiso 0.74 1 calc PR A 1
C23 C 0.19129(16) 0.47939(17) 0.7510(6) 0.0292(14) Uani 1 1 d . . .
C24 C 0.17616(19) 0.42135(18) 0.8094(7) 0.0382(16) Uani 1 1 d D . .
C25 C 0.2027(6) 0.3896(6) 0.9237(15) 0.095(6) Uani 0.56 1 d PDU . 1
H25A H 0.2013 0.3672 0.9412 0.114 Uiso 0.56 1 calc PR . 1
H25B H 0.2266 0.4084 0.9403 0.114 Uiso 0.56 1 calc PR . 1
C25' C 0.1883(8) 0.3766(7) 0.9121(15) 0.095(6) Uani 0.44 1 d PDU . 2
H25C H 0.1772 0.3517 0.8897 0.114 Uiso 0.44 1 calc PR . 2
H25D H 0.2092 0.3828 0.9676 0.114 Uiso 0.44 1 calc PR . 2
C26 C 0.1775(6) 0.3939(5) 1.0149(14) 0.067(6) Uani 0.56 1 d PDU . 1
H26A H 0.1885 0.4046 1.1036 0.081 Uiso 0.56 1 calc PR . 1
H26B H 0.1569 0.3712 1.0336 0.081 Uiso 0.56 1 calc PR . 1
Co1 Co 0.14121(2) 0.43107(2) 0.55957(8) 0.02155(18) Uani 1 1 d . . .
Hg Hg 0.152422(12) 0.450853(10) 0.06335(4) 0.06893(17) Uani 1 1 d . . .
N1 N 0.12329(13) 0.38229(13) 0.5567(5) 0.0249(11) Uani 1 1 d . A .
N2 N 0.17590(12) 0.42964(13) 0.4308(5) 0.0246(11) Uani 1 1 d . A .
N4 N 0.10179(13) 0.41646(13) 0.6892(5) 0.0274(11) Uani 1 1 d . . .
N5 N 0.1075(2) 0.4525(2) 0.8820(7) 0.0608(19) Uani 1 1 d D . .
N6 N 0.15629(13) 0.47918(13) 0.5643(5) 0.0251(11) Uani 1 1 d . A .
N7 N 0.11465(13) 0.43383(13) 0.4001(5) 0.0263(11) Uani 1 1 d . A .
N8 N 0.10550(19) 0.40536(17) 0.1813(6) 0.0546(17) Uani 1 1 d D A .
N9 N 0.17337(13) 0.44494(13) 0.7197(5) 0.0264(11) Uani 1 1 d . A .
N10 N 0.1674(2) 0.41726(17) 0.9372(6) 0.0553(18) Uani 1 1 d D . .
O1 O 0.05572(12) 0.36659(13) 0.7915(5) 0.0457(12) Uani 1 1 d . . .
O2 O 0.18810(13) 0.38924(13) 0.3265(5) 0.0429(12) Uani 1 1 d . . .
O3 O 0.21438(13) 0.49372(13) 0.8410(5) 0.0440(12) Uani 1 1 d . . .
O4 O 0.09836(13) 0.47116(14) 0.2977(6) 0.0466(13) Uani 1 1 d . . .
Cl Cl 0.17497(7) 0.51063(7) 0.1150(3) 0.0825(8) Uani 1 1 d . A .
S1 S 0.23781(9) 0.48852(8) 0.4647(3) 0.0555(10) Uani 0.685(5) 1 d PD A 2
N3 N 0.2211(6) 0.4903(4) 0.419(2) 0.0555(10) Uani 0.315(5) 1 d PD A 1
H3A H 0.2154 0.4969 0.4949 0.067 Uiso 0.315(5) 1 calc PR A 1
S1' S 0.2241(2) 0.45605(18) 0.2122(7) 0.0556(18) Uani 0.315(5) 1 d PD A 1
N3' N 0.2064(3) 0.4617(3) 0.2294(10) 0.0556(18) Uani 0.685(5) 1 d PD A 2
S2 S 0.06454(7) 0.45048(7) 0.6900(2) 0.0639(6) Uani 1 1 d D . .
S3 S 0.05455(5) 0.37191(6) 0.3578(2) 0.0583(6) Uani 1 1 d D . .
S4 S 0.18879(16) 0.39165(17) 0.7429(8) 0.0634(18) Uani 0.56 1 d PDU . 1
C22A C 0.0729(7) 0.3771(6) 0.107(3) 0.044(10) Uani 0.26 1 d PDU A 2
H22C H 0.0578 0.3865 0.0811 0.052 Uiso 0.26 1 calc PR A 2
H22D H 0.0797 0.3699 0.0221 0.052 Uiso 0.26 1 calc PR A 2
C21A C 0.0531(11) 0.3457(7) 0.203(3) 0.062(11) Uani 0.26 1 d PDU A 2
H21C H 0.0654 0.3329 0.2179 0.074 Uiso 0.26 1 calc PR A 2
H21D H 0.0293 0.3299 0.1710 0.074 Uiso 0.26 1 calc PR A 2
C26A C 0.1635(7) 0.3834(5) 0.994(2) 0.071(8) Uani 0.44 1 d PDU . 2
H26C H 0.1694 0.3858 1.0931 0.085 Uiso 0.44 1 calc PR . 2
H26D H 0.1395 0.3643 0.9827 0.085 Uiso 0.44 1 calc PR . 2
S4A S 0.2011(2) 0.4029(2) 0.7471(11) 0.0634(18) Uani 0.44 1 d PDU . 2

loop_
_atom_site_aniso_label
_atom_site_aniso_U_11
_atom_site_aniso_U_22
_atom_site_aniso_U_33
_atom_site_aniso_U_23
_atom_site_aniso_U_13
_atom_site_aniso_U_12
C1 0.030(3) 0.027(3) 0.030(3) 0.003(3) 0.001(3) 0.012(3)
C2 0.035(4) 0.031(4) 0.044(4) 0.006(3) 0.000(3) 0.015(3)
C3 0.049(4) 0.031(4) 0.052(5) -0.004(3) -0.011(4) 0.021(3)
C4 0.043(4) 0.029(4) 0.041(4) -0.003(3) -0.003(3) 0.022(3)
C5 0.037(4) 0.035(4) 0.023(3) -0.002(3) -0.002(3) 0.023(3)
C6 0.033(3) 0.037(4) 0.022(3) -0.003(3) -0.004(3) 0.021(3)
C7 0.035(4) 0.041(4) 0.040(4) 0.007(3) 0.010(3) 0.024(3)
C8 0.067(7) 0.052(6) 0.171(14) 0.018(8) 0.003(8) 0.009(5)
C9 0.082(7) 0.142(11) 0.064(7) 0.036(7) 0.034(6) 0.065(8)
C10 0.026(3) 0.038(4) 0.026(3) 0.000(3) 0.003(3) 0.012(3)
C11 0.032(3) 0.033(4) 0.031(4) 0.004(3) 0.008(3) 0.015(3)
C12 0.092(15) 0.082(14) 0.061(10) 0.018(8) 0.042(8) 0.065(12)
C12' 0.092(15) 0.082(14) 0.061(10) 0.018(8) 0.042(8) 0.065(12)
C13 0.107(7) 0.099(7) 0.083(6) -0.039(5) -0.002(5) 0.073(6)
C14 0.027(3) 0.029(3) 0.029(3) -0.005(3) 0.001(3) 0.016(3)
C15 0.058(5) 0.034(4) 0.048(4) -0.007(3) -0.005(4) 0.021(4)
C16 0.075(6) 0.037(4) 0.069(6) -0.006(4) 0.001(5) 0.031(4)
C17 0.054(5) 0.037(4) 0.051(5) 0.000(3) -0.002(4) 0.027(4)
C18 0.029(3) 0.029(3) 0.033(4) 0.007(3) 0.006(3) 0.012(3)
C19 0.033(4) 0.036(4) 0.030(3) 0.003(3) 0.005(3) 0.018(3)
C20 0.038(4) 0.039(4) 0.026(4) -0.002(3) -0.009(3) 0.022(3)
C21 0.089(9) 0.059(7) 0.094(9) -0.017(6) -0.031(7) 0.031(6)
C22 0.091(8) 0.063(7) 0.056(7) -0.019(5) -0.009(6) 0.042(7)
C23 0.027(3) 0.039(4) 0.023(3) -0.004(3) 0.005(3) 0.018(3)
C24 0.046(4) 0.043(4) 0.032(4) -0.007(3) -0.015(3) 0.028(3)
C25 0.106(9) 0.091(8) 0.101(8) 0.017(6) -0.029(6) 0.058(7)
C25' 0.106(9) 0.091(8) 0.101(8) 0.017(6) -0.029(6) 0.058(7)
C26 0.082(10) 0.065(9) 0.058(9) 0.014(7) -0.014(7) 0.039(7)
Co1 0.0246(4) 0.0242(4) 0.0186(4) -0.0005(3) 0.0002(3) 0.0142(3)
Hg 0.1098(4) 0.0611(3) 0.0399(2) 0.00520(16) 0.01688(18) 0.0457(2)
N1 0.026(3) 0.027(3) 0.022(2) -0.003(2) -0.004(2) 0.014(2)
N2 0.023(3) 0.029(3) 0.027(3) 0.003(2) 0.001(2) 0.017(2)
N4 0.027(3) 0.029(3) 0.027(3) -0.001(2) 0.005(2) 0.014(2)
N5 0.087(5) 0.079(5) 0.043(4) -0.018(4) -0.012(4) 0.062(5)
N6 0.028(3) 0.027(3) 0.024(3) 0.000(2) 0.004(2) 0.017(2)
N7 0.029(3) 0.028(3) 0.025(3) 0.000(2) -0.004(2) 0.016(2)
N8 0.066(4) 0.047(4) 0.035(4) -0.013(3) -0.006(3) 0.016(3)
N9 0.028(3) 0.034(3) 0.019(2) 0.001(2) -0.004(2) 0.017(2)
N10 0.102(6) 0.059(4) 0.026(3) 0.003(3) -0.003(3) 0.056(4)
O1 0.036(3) 0.043(3) 0.050(3) 0.006(2) 0.015(2) 0.013(2)
O2 0.051(3) 0.049(3) 0.041(3) 0.000(2) 0.011(2) 0.035(3)
O3 0.044(3) 0.047(3) 0.036(3) -0.010(2) -0.014(2) 0.019(2)
O4 0.045(3) 0.056(3) 0.050(3) 0.005(2) -0.014(2) 0.034(3)
Cl 0.0791(17) 0.0650(15) 0.106(2) -0.0152(14) 0.0044(15) 0.0380(13)
S1 0.0435(19) 0.0576(19) 0.0447(18) -0.0078(14) -0.0004(14) 0.0098(15)
N3 0.0435(19) 0.0576(19) 0.0447(18) -0.0078(14) -0.0004(14) 0.0098(15)
S1' 0.062(5) 0.056(3) 0.041(3) 0.008(2) 0.019(3) 0.024(3)
N3' 0.062(5) 0.056(3) 0.041(3) 0.008(2) 0.019(3) 0.024(3)
S2 0.0781(16) 0.0984(18) 0.0522(13) -0.0116(12) -0.0055(11) 0.0720(15)
S3 0.0357(10) 0.0498(12) 0.0687(14) 0.0058(10) -0.0098(10) 0.0059(9)
S4 0.082(5) 0.082(4) 0.0612(15) -0.024(2) -0.031(3) 0.067(4)
C22A 0.055(13) 0.040(12) 0.040(12) -0.017(8) 0.000(9) 0.027(9)
C21A 0.061(14) 0.057(14) 0.062(14) -0.001(9) -0.015(9) 0.025(10)
C26A 0.081(12) 0.068(11) 0.061(11) 0.027(8) -0.013(8) 0.034(8)
S4A 0.082(5) 0.082(4) 0.0612(15) -0.024(2) -0.031(3) 0.067(4)

loop_
_atom_type_symbol
_atom_type_description
_atom_type_scat_dispersion_real
_atom_type_scat_dispersion_imag
_atom_type_scat_source
C C 0.0033 0.0016 'International Tables Vol C Tables 4.2.6.8 and 6.1.1.4'
H H 0.0000 0.0000 'International Tables Vol C Tables 4.2.6.8 and 6.1.1.4'
Co Co 0.3494 0.9721 'International Tables Vol C Tables 4.2.6.8 and 6.1.1.4'
Hg Hg -2.3894 9.2266 'International Tables Vol C Tables 4.2.6.8 and 6.1.1.4'
N N 0.0061 0.0033 'International Tables Vol C Tables 4.2.6.8 and 6.1.1.4'
O O 0.0106 0.0060 'International Tables Vol C Tables 4.2.6.8 and 6.1.1.4'
S S 0.1246 0.1234 'International Tables Vol C Tables 4.2.6.8 and 6.1.1.4'
Cl Cl 0.1484 0.1585 'International Tables Vol C Tables 4.2.6.8 and 6.1.1.4'

loop_
_geom_angle_atom_site_label_1
_geom_angle_atom_site_label_2
_geom_angle_atom_site_label_3
_geom_angle
_geom_angle_site_symmetry_1
_geom_angle_site_symmetry_3
N1 C1 C2 120.4(6) . .
N1 C1 C10 112.9(5) . .
C2 C1 C10 126.7(6) . .
C1 C2 C3 117.7(6) . .
C1 C2 H2 121.2 . .
C3 C2 H2 121.2 . .
C4 C3 C2 120.8(6) . .
C4 C3 H3 119.6 . .
C2 C3 H3 119.6 . .
C5 C4 C3 118.6(6) . .
C5 C4 H4 120.7 . .
C3 C4 H4 120.7 . .
N1 C5 C4 120.8(6) . .
N1 C5 C6 112.5(5) . .
C4 C5 C6 126.7(6) . .
O2 C6 N2 128.2(6) . .
O2 C6 C5 120.0(6) . .
N2 C6 C5 111.6(5) . .
N3' C7 N3 105.7(11) . .
N3' C7 N2 121.9(7) . .
N3 C7 N2 124.8(9) . .
N3' C7 S1 117.7(6) . .
N3 C7 S1 31.4(12) . .
N2 C7 S1 120.3(5) . .
N3' C7 S1' 32.2(6) . .
N3 C7 S1' 110.0(9) . .
N2 C7 S1' 125.2(5) . .
S1 C7 S1' 104.0(4) . .
C9 C8 N3 99.5(10) . .
C9 C8 S1 111.0(7) . .
N3 C8 S1 30.5(10) . .
C9 C8 H8BC 109.4 . .
N3 C8 H8BC 88.3 . .
S1 C8 H8BC 109.4 . .
C9 C8 H8BD 109.4 . .
N3 C8 H8BD 138.8 . .
S1 C8 H8BD 109.4 . .
H8BC C8 H8BD 108.0 . .
C9 C8 H8AA 111.9 . .
N3 C8 H8AA 111.9 . .
S1 C8 H8AA 126.8 . .
H8BC C8 H8AA 25.2 . .
H8BD C8 H8AA 84.1 . .
C9 C8 H8AB 111.9 . .
N3 C8 H8AB 111.9 . .
S1 C8 H8AB 81.4 . .
H8BC C8 H8AB 129.4 . .
H8BD C8 H8AB 30.0 . .
H8AA C8 H8AB 109.6 . .
C8 C9 S1' 114.6(8) . .
C8 C9 N3' 104.7(8) . .
S1' C9 N3' 34.9(5) . .
C8 C9 H9AA 108.6 . .
S1' C9 H9AA 108.6 . .
N3' C9 H9AA 139.9 . .
C8 C9 H9AB 108.6 . .
S1' C9 H9AB 108.6 . .
N3' C9 H9AB 81.6 . .
H9AA C9 H9AB 107.6 . .
C8 C9 H9BC 110.8 . .
S1' C9 H9BC 76.1 . .
N3' C9 H9BC 110.8 . .
H9AA C9 H9BC 35.6 . .
H9AB C9 H9BC 133.4 . .
C8 C9 H9BD 110.8 . .
S1' C9 H9BD 128.6 . .
N3' C9 H9BD 110.8 . .
H9AA C9 H9BD 77.3 . .
H9AB C9 H9BD 31.7 . .
H9BC C9 H9BD 108.9 . .
O1 C10 N4 127.7(6) . .
O1 C10 C1 121.7(6) . .
N4 C10 C1 110.6(5) . .
N5 C11 N4 125.0(6) . .
N5 C11 S2 116.3(5) . .
N4 C11 S2 118.7(5) . .
C13 C12 S2 108.0(10) . .
C13 C12 H12A 110.1 . .
S2 C12 H12A 110.1 . .
C13 C12 H12B 110.1 . .
S2 C12 H12B 110.1 . .
H12A C12 H12B 108.4 . .
C13 C12' S2 106.4(11) . .
C13 C12' H12C 110.4 . .
S2 C12' H12C 110.4 . .
C13 C12' H12D 110.4 . .
S2 C12' H12D 110.4 . .
H12C C12' H12D 108.6 . .
C12 C13 C12' 27.7(10) . .
C12 C13 N5 110.0(9) . .
C12' C13 N5 111.4(10) . .
C12 C13 H13A 109.7 . .
C12' C13 H13A 83.9 . .
N5 C13 H13A 109.7 . .
C12 C13 H13B 109.7 . .
C12' C13 H13B 129.7 . .
N5 C13 H13B 109.7 . .
H13A C13 H13B 108.2 . .
C12 C13 H13C 131.2 . .
C12' C13 H13C 109.4 . .
N5 C13 H13C 109.4 . .
H13A C13 H13C 28.1 . .
H13B C13 H13C 82.5 . .
C12 C13 H13D 84.7 . .
C12' C13 H13D 109.4 . .
N5 C13 H13D 109.4 . .
H13A C13 H13D 129.9 . .
H13B C13 H13D 27.6 . .
H13C C13 H13D 108.0 . .
C15 C14 N6 120.7(6) . .
C15 C14 C23 127.3(6) . .
N6 C14 C23 111.9(5) . .
C14 C15 C16 119.0(7) . .
C14 C15 H15 120.5 . .
C16 C15 H15 120.5 . .
C17 C16 C15 119.6(7) . .
C17 C16 H16 120.2 . .
C15 C16 H16 120.2 . .
C16 C17 C18 117.8(7) . .
C16 C17 H17 121.1 . .
C18 C17 H17 121.1 . .
N6 C18 C17 121.2(6) . .
N6 C18 C19 112.8(6) . .
C17 C18 C19 125.9(6) . .
O4 C19 N7 128.0(6) . .
O4 C19 C18 122.1(6) . .
N7 C19 C18 109.8(6) . .
N8 C20 N7 125.1(6) . .
N8 C20 S3 117.0(5) . .
N7 C20 S3 118.0(5) . .
C22 C21 S3 105.9(9) . .
C22 C21 H21A 110.5 . .
S3 C21 H21A 110.5 . .
C22 C21 H21B 110.5 . .
S3 C21 H21B 110.5 . .
H21A C21 H21B 108.7 . .
N8 C22 C21 105.5(10) . .
N8 C22 H22A 110.6 . .
C21 C22 H22A 110.6 . .
N8 C22 H22B 110.6 . .
C21 C22 H22B 110.6 . .
H22A C22 H22B 108.8 . .
O3 C23 N9 126.7(6) . .
O3 C23 C14 121.8(6) . .
N9 C23 C14 111.5(5) . .
N10 C24 N9 124.2(6) . .
N10 C24 S4A 118.5(6) . .
N9 C24 S4A 116.2(6) . .
N10 C24 S4 115.3(6) . .
N9 C24 S4 120.2(5) . .
S4A C24 S4 16.9(5) . .
C26 C25 S4 104.9(10) . .
C26 C25 H25A 110.8 . .
S4 C25 H25A 110.8 . .
C26 C25 H25B 110.8 . .
S4 C25 H25B 110.8 . .
H25A C25 H25B 108.8 . .
C26A C25' S4A 110.1(10) . .
C26A C25' H25C 109.6 . .
S4A C25' H25C 109.6 . .
C26A C25' H25D 109.6 . .
S4A C25' H25D 109.6 . .
H25C C25' H25D 108.1 . .
C25 C26 N10 106.7(10) . .
C25 C26 H26A 110.4 . .
N10 C26 H26A 110.4 . .
C25 C26 H26B 110.4 . .
N10 C26 H26B 110.4 . .
H26A C26 H26B 108.6 . .
N6 Co1 N1 176.5(2) . .
N6 Co1 N4 96.3(2) . .
N1 Co1 N4 80.7(2) . .
N6 Co1 N7 80.5(2) . .
N1 Co1 N7 97.8(2) . .
N4 Co1 N7 93.2(2) . .
N6 Co1 N9 80.6(2) . .
N1 Co1 N9 101.1(2) . .
N4 Co1 N9 89.4(2) . .
N7 Co1 N9 161.1(2) . .
N6 Co1 N2 101.9(2) . .
N1 Co1 N2 81.1(2) . .
N4 Co1 N2 161.7(2) . .
N7 Co1 N2 90.6(2) . .
N9 Co1 N2 92.8(2) . .
N10 Hg N8 96.9(3) 1_554 .
N10 Hg Cl 138.6(2) 1_554 .
N8 Hg Cl 123.83(17) . .
N10 Hg N5 97.7(2) 1_554 1_554
N8 Hg N5 89.3(3) . 1_554
Cl Hg N5 90.59(17) . 1_554
N10 Hg N3' 85.0(3) 1_554 .
N8 Hg N3' 101.0(3) . .
Cl Hg N3' 80.6(2) . .
N5 Hg N3' 169.0(3) 1_554 .
C1 N1 C5 121.7(5) . .
C1 N1 Co1 119.1(4) . .
C5 N1 Co1 119.1(4) . .
C6 N2 C7 117.5(5) . .
C6 N2 Co1 115.5(4) . .
C7 N2 Co1 126.9(4) . .
C10 N4 C11 116.9(5) . .
C10 N4 Co1 116.8(4) . .
C11 N4 Co1 126.3(4) . .
C11 N5 C13 112.1(7) . .
C11 N5 Hg 137.3(5) . 1_556
C13 N5 Hg 110.5(5) . 1_556
C18 N6 C14 121.5(5) . .
C18 N6 Co1 119.2(4) . .
C14 N6 Co1 119.2(4) . .
C19 N7 C20 118.1(5) . .
C19 N7 Co1 117.0(4) . .
C20 N7 Co1 124.9(4) . .
C20 N8 C22 114.1(8) . .
C20 N8 C22A 105.6(15) . .
C22 N8 C22A 22.3(14) . .
C20 N8 Hg 126.1(5) . .
C22 N8 Hg 119.8(7) . .
C22A N8 Hg 122.9(13) . .
C23 N9 C24 118.7(5) . .
C23 N9 Co1 116.6(4) . .
C24 N9 Co1 124.4(4) . .
C24 N10 C26 113.5(7) . .
C24 N10 C26A 111.3(10) . .
C26 N10 C26A 22.5(12) . .
C24 N10 Hg 126.4(5) . 1_556
C26 N10 Hg 117.9(6) . 1_556
C26A N10 Hg 121.9(9) . 1_556
C7 S1 C8 90.2(5) . .
C7 N3 C8 110.5(13) . .
C7 N3 H3A 124.7 . .
C8 N3 H3A 124.7 . .
C9 S1' C7 93.1(6) . .
C7 N3' C9 108.5(8) . .
C7 N3' Hg 123.9(7) . .
C9 N3' Hg 115.0(6) . .
C11 S2 C12 88.7(6) . .
C11 S2 C12' 89.7(7) . .
C12 S2 C12' 22.3(8) . .
C20 S3 C21 88.6(5) . .
C20 S3 C21A 90.6(11) . .
C21 S3 C21A 22.5(11) . .
C24 S4 C25 86.1(6) . .
C21A C22A N8 110(2) . .
C21A C22A H22C 109.7 . .
N8 C22A H22C 109.7 . .
C21A C22A H22D 109.7 . .
N8 C22A H22D 109.7 . .
H22C C22A H22D 108.2 . .
C22A C21A S3 95.2(18) . .
C22A C21A H21C 112.7 . .
S3 C21A H21C 112.7 . .
C22A C21A H21D 112.7 . .
S3 C21A H21D 112.7 . .
H21C C21A H21D 110.2 . .
C25' C26A N10 106.0(12) . .
C25' C26A H26C 110.5 . .
N10 C26A H26C 110.5 . .
C25' C26A H26D 110.5 . .
N10 C26A H26D 110.5 . .
H26C C26A H26D 108.7 . .
C24 S4A C25' 86.3(6) . .

loop_
_geom_bond_atom_site_label_1
_geom_bond_atom_site_label_2
_geom_bond_distance
_geom_bond_site_symmetry_2
C1 N1 1.329(8) .
C1 C2 1.383(10) .
C1 C10 1.488(9) .
C2 C3 1.387(10) .
C2 H2 0.9300 .
C3 C4 1.377(10) .
C3 H3 0.9300 .
C4 C5 1.355(9) .
C4 H4 0.9300 .
C5 N1 1.341(8) .
C5 C6 1.495(9) .
C6 O2 1.221(8) .
C6 N2 1.353(8) .
C7 N3' 1.322(10) .
C7 N3 1.326(16) .
C7 N2 1.381(8) .
C7 S1 1.694(7) .
C7 S1' 1.742(9) .
C8 C9 1.436(13) .
C8 N3 1.621(16) .
C8 S1 1.734(11) .
C8 H8BC 0.9700 .
C8 H8BD 0.9700 .
C8 H8AA 0.9700 .
C8 H8AB 0.9700 .
C9 S1' 1.524(12) .
C9 N3' 1.598(12) .
C9 H9AA 0.9700 .
C9 H9AB 0.9700 .
C9 H9BC 0.9700 .
C9 H9BD 0.9700 .
C10 O1 1.238(8) .
C10 N4 1.350(8) .
C11 N5 1.279(8) .
C11 N4 1.377(8) .
C11 S2 1.763(7) .
C12 C13 1.440(16) .
C12 S2 1.794(15) .
C12 H12A 0.9700 .
C12 H12B 0.9700 .
C12' C13 1.468(18) .
C12' S2 1.801(16) .
C12' H12C 0.9700 .
C12' H12D 0.9700 .
C13 N5 1.476(10) .
C13 H13A 0.9700 .
C13 H13B 0.9700 .
C13 H13C 0.9700 .
C13 H13D 0.9700 .
C14 C15 1.350(9) .
C14 N6 1.353(8) .
C14 C23 1.481(9) .
C15 C16 1.415(12) .
C15 H15 0.9300 .
C16 C17 1.390(12) .
C16 H16 0.9300 .
C17 C18 1.391(10) .
C17 H17 0.9300 .
C18 N6 1.327(8) .
C18 C19 1.498(10) .
C19 O4 1.217(8) .
C19 N7 1.347(8) .
C20 N8 1.266(8) .
C20 N7 1.395(8) .
C20 S3 1.756(7) .
C21 C22 1.515(14) .
C21 S3 1.849(11) .
C21 H21A 0.9700 .
C21 H21B 0.9700 .
C22 N8 1.510(11) .
C22 H22A 0.9700 .
C22 H22B 0.9700 .
C23 O3 1.233(8) .
C23 N9 1.343(8) .
C24 N10 1.264(9) .
C24 N9 1.395(8) .
C24 S4A 1.760(9) .
C24 S4 1.769(8) .
C25 C26 1.488(14) .
C25 S4 1.846(11) .
C25 H25A 0.9700 .
C25 H25B 0.9700 .
C25' C26A 1.488(16) .
C25' S4A 1.864(13) .
C25' H25C 0.9700 .
C25' H25D 0.9700 .
C26 N10 1.502(11) .
C26 H26A 0.9700 .
C26 H26B 0.9700 .
Co1 N6 1.870(5) .
Co1 N1 1.875(5) .
Co1 N4 1.955(5) .
Co1 N7 1.956(5) .
Co1 N9 1.959(5) .
Co1 N2 1.981(5) .
Hg N10 2.240(6) 1_554
Hg N8 2.319(7) .
Hg Cl 2.346(3) .
Hg N5 2.652(7) 1_554
Hg N3' 2.686(12) .
N5 Hg 2.652(7) 1_556
N8 C22A 1.520(14) .
N10 C26A 1.510(13) .
N10 Hg 2.240(6) 1_556
N3 H3A 0.8600 .
S3 C21A 1.853(14) .
C22A C21A 1.514(16) .
C22A H22C 0.9700 .
C22A H22D 0.9700 .
C21A H21C 0.9700 .
C21A H21D 0.9700 .
C26A H26C 0.9700 .
C26A H26D 0.9700 .

loop_
_geom_torsion_atom_site_label_1
_geom_torsion_atom_site_label_2
_geom_torsion_atom_site_label_3
_geom_torsion_atom_site_label_4
_geom_torsion
_geom_torsion_site_symmetry_1
_geom_torsion_site_symmetry_4
N1 C1 C2 C3 -1.3(9) . .
C10 C1 C2 C3 176.5(6) . .
C1 C2 C3 C4 1.3(10) . .
C2 C3 C4 C5 -0.6(10) . .
C3 C4 C5 N1 -0.2(10) . .
C3 C4 C5 C6 178.5(6) . .
N1 C5 C6 O2 175.4(6) . .
C4 C5 C6 O2 -3.5(10) . .
N1 C5 C6 N2 -1.3(7) . .
C4 C5 C6 N2 179.8(6) . .
N3 C8 C9 S1' -36.2(16) . .
S1 C8 C9 S1' -6.8(13) . .
N3 C8 C9 N3' -0.5(15) . .
S1 C8 C9 N3' 28.9(12) . .
N1 C1 C10 O1 -179.6(6) . .
C2 C1 C10 O1 2.4(10) . .
N1 C1 C10 N4 -0.6(7) . .
C2 C1 C10 N4 -178.6(6) . .
S2 C12 C13 C12' -75(2) . .
S2 C12 C13 N5 23.4(16) . .
S2 C12' C13 C12 72(2) . .
S2 C12' C13 N5 -20.3(19) . .
N6 C14 C15 C16 0.1(11) . .
C23 C14 C15 C16 -176.2(7) . .
C14 C15 C16 C17 1.1(12) . .
C15 C16 C17 C18 -2.4(12) . .
C16 C17 C18 N6 2.6(11) . .
C16 C17 C18 C19 -179.6(7) . .
N6 C18 C19 O4 176.0(6) . .
C17 C18 C19 O4 -2.0(11) . .
N6 C18 C19 N7 -4.1(8) . .
C17 C18 C19 N7 177.9(6) . .
S3 C21 C22 N8 -30.5(16) . .
C15 C14 C23 O3 -6.8(10) . .
N6 C14 C23 O3 176.6(6) . .
C15 C14 C23 N9 174.2(7) . .
N6 C14 C23 N9 -2.4(7) . .
S4 C25 C26 N10 -32(2) . .
C2 C1 N1 C5 0.5(9) . .
C10 C1 N1 C5 -177.6(5) . .
C2 C1 N1 Co1 178.3(5) . .
C10 C1 N1 Co1 0.2(7) . .
C4 C5 N1 C1 0.3(9) . .
C6 C5 N1 C1 -178.7(5) . .
C4 C5 N1 Co1 -177.5(5) . .
C6 C5 N1 Co1 3.5(7) . .
N6 Co1 N1 C1 -31(4) . .
N4 Co1 N1 C1 0.2(4) . .
N7 Co1 N1 C1 -91.8(5) . .
N9 Co1 N1 C1 87.7(5) . .
N2 Co1 N1 C1 178.8(5) . .
N6 Co1 N1 C5 147(3) . .
N4 Co1 N1 C5 178.0(5) . .
N7 Co1 N1 C5 86.1(5) . .
N9 Co1 N1 C5 -94.4(5) . .
N2 Co1 N1 C5 -3.3(4) . .
O2 C6 N2 C7 4.7(9) . .
C5 C6 N2 C7 -178.9(5) . .
O2 C6 N2 Co1 -177.6(5) . .
C5 C6 N2 Co1 -1.2(6) . .
N3' C7 N2 C6 60.4(10) . .
N3 C7 N2 C6 -154.4(16) . .
S1 C7 N2 C6 -117.3(6) . .
S1' C7 N2 C6 21.8(9) . .
N3' C7 N2 Co1 -116.9(8) . .
N3 C7 N2 Co1 28.3(17) . .
S1 C7 N2 Co1 65.3(7) . .
S1' C7 N2 Co1 -155.6(5) . .
N6 Co1 N2 C6 -175.8(4) . .
N1 Co1 N2 C6 2.4(4) . .
N4 Co1 N2 C6 6.7(9) . .
N7 Co1 N2 C6 -95.4(4) . .
N9 Co1 N2 C6 103.2(4) . .
N6 Co1 N2 C7 1.6(5) . .
N1 Co1 N2 C7 179.8(5) . .
N4 Co1 N2 C7 -175.9(6) . .
N7 Co1 N2 C7 82.0(5) . .
N9 Co1 N2 C7 -79.4(5) . .
O1 C10 N4 C11 3.3(10) . .
C1 C10 N4 C11 -175.6(5) . .
O1 C10 N4 Co1 179.7(6) . .
C1 C10 N4 Co1 0.8(7) . .
N5 C11 N4 C10 91.6(9) . .
S2 C11 N4 C10 -92.3(6) . .
N5 C11 N4 Co1 -84.4(8) . .
S2 C11 N4 Co1 91.7(6) . .
N6 Co1 N4 C10 177.6(4) . .
N1 Co1 N4 C10 -0.5(4) . .
N7 Co1 N4 C10 96.9(5) . .
N9 Co1 N4 C10 -101.9(5) . .
N2 Co1 N4 C10 -4.8(9) . .
N6 Co1 N4 C11 -6.4(5) . .
N1 Co1 N4 C11 175.4(5) . .
N7 Co1 N4 C11 -87.1(5) . .
N9 Co1 N4 C11 74.1(5) . .
N2 Co1 N4 C11 171.2(6) . .
N4 C11 N5 C13 179.1(8) . .
S2 C11 N5 C13 2.9(10) . .
N4 C11 N5 Hg -3.2(13) . 1_556
S2 C11 N5 Hg -179.4(5) . 1_556
C12 C13 N5 C11 -17.5(15) . .
C12' C13 N5 C11 12.1(16) . .
C12 C13 N5 Hg 164.1(10) . 1_556
C12' C13 N5 Hg -166.3(12) . 1_556
C17 C18 N6 C14 -1.4(9) . .
C19 C18 N6 C14 -179.5(5) . .
C17 C18 N6 Co1 176.0(5) . .
C19 C18 N6 Co1 -2.2(7) . .
C15 C14 N6 C18 0.1(9) . .
C23 C14 N6 C18 176.9(5) . .
C15 C14 N6 Co1 -177.3(5) . .
C23 C14 N6 Co1 -0.5(7) . .
N1 Co1 N6 C18 -56(4) . .
N4 Co1 N6 C18 -87.0(5) . .
N7 Co1 N6 C18 5.2(5) . .
N9 Co1 N6 C18 -175.3(5) . .
N2 Co1 N6 C18 93.8(5) . .
N1 Co1 N6 C14 122(3) . .
N4 Co1 N6 C14 90.5(5) . .
N7 Co1 N6 C14 -177.3(5) . .
N9 Co1 N6 C14 2.1(4) . .
N2 Co1 N6 C14 -88.7(4) . .
O4 C19 N7 C20 9.8(10) . .
C18 C19 N7 C20 -170.2(5) . .
O4 C19 N7 Co1 -171.7(6) . .
C18 C19 N7 Co1 8.3(7) . .
N8 C20 N7 C19 74.0(9) . .
S3 C20 N7 C19 -104.3(6) . .
N8 C20 N7 Co1 -104.4(8) . .
S3 C20 N7 Co1 77.3(6) . .
N6 Co1 N7 C19 -7.7(4) . .
N1 Co1 N7 C19 169.2(4) . .
N4 Co1 N7 C19 88.2(5) . .
N9 Co1 N7 C19 -9.3(9) . .
N2 Co1 N7 C19 -109.7(5) . .
N6 Co1 N7 C20 170.7(5) . .
N1 Co1 N7 C20 -12.4(5) . .
N4 Co1 N7 C20 -93.4(5) . .
N9 Co1 N7 C20 169.1(6) . .
N2 Co1 N7 C20 68.7(5) . .
N7 C20 N8 C22 173.1(9) . .
S3 C20 N8 C22 -8.5(11) . .
N7 C20 N8 C22A -164.9(15) . .
S3 C20 N8 C22A 13.5(16) . .
N7 C20 N8 Hg -10.6(11) . .
S3 C20 N8 Hg 167.7(4) . .
C21 C22 N8 C20 26.2(16) . .
C21 C22 N8 C22A -46(4) . .
C21 C22 N8 Hg -150.3(10) . .
N10 Hg N8 C20 147.5(7) 1_554 .
Cl Hg N8 C20 -24.6(8) . .
N5 Hg N8 C20 -114.9(7) 1_554 .
N3' Hg N8 C20 61.3(7) . .
N10 Hg N8 C22 -36.5(9) 1_554 .
Cl Hg N8 C22 151.4(9) . .
N5 Hg N8 C22 61.2(9) 1_554 .
N3' Hg N8 C22 -122.6(10) . .
N10 Hg N8 C22A -62.4(18) 1_554 .
Cl Hg N8 C22A 125.5(18) . .
N5 Hg N8 C22A 35.2(18) 1_554 .
N3' Hg N8 C22A -148.6(18) . .
O3 C23 N9 C24 11.2(9) . .
C14 C23 N9 C24 -169.8(5) . .
O3 C23 N9 Co1 -174.8(5) . .
C14 C23 N9 Co1 4.2(6) . .
N10 C24 N9 C23 60.3(10) . .
S4A C24 N9 C23 -107.2(7) . .
S4 C24 N9 C23 -125.9(6) . .
N10 C24 N9 Co1 -113.2(7) . .
S4A C24 N9 Co1 79.2(7) . .
S4 C24 N9 Co1 60.6(7) . .
N6 Co1 N9 C23 -3.6(4) . .
N1 Co1 N9 C23 179.5(4) . .
N4 Co1 N9 C23 -100.1(4) . .
N7 Co1 N9 C23 -2.0(9) . .
N2 Co1 N9 C23 98.0(4) . .
N6 Co1 N9 C24 170.1(5) . .
N1 Co1 N9 C24 -6.9(5) . .
N4 Co1 N9 C24 73.5(5) . .
N7 Co1 N9 C24 171.7(6) . .
N2 Co1 N9 C24 -88.3(5) . .
N9 C24 N10 C26 -172.2(11) . .
S4A C24 N10 C26 -4.9(14) . .
S4 C24 N10 C26 13.7(13) . .
N9 C24 N10 C26A 163.6(13) . .
S4A C24 N10 C26A -29.2(15) . .
S4 C24 N10 C26A -10.5(15) . .
N9 C24 N10 Hg -9.3(11) . 1_556
S4A C24 N10 Hg 158.0(5) . 1_556
S4 C24 N10 Hg 176.7(4) . 1_556
C25 C26 N10 C24 13(2) . .
C25 C26 N10 C26A 102(3) . .
C25 C26 N10 Hg -151.1(13) . 1_556
N3' C7 S1 C8 13.5(9) . .
N3 C7 S1 C8 -60.5(15) . .
N2 C7 S1 C8 -168.6(7) . .
S1' C7 S1 C8 44.9(6) . .
C9 C8 S1 C7 -25.5(10) . .
N3 C8 S1 C7 46.9(12) . .
N3' C7 N3 C8 -34(2) . .
N2 C7 N3 C8 176.5(10) . .
S1 C7 N3 C8 84.1(19) . .
S1' C7 N3 C8 0(2) . .
C9 C8 N3 C7 20(2) . .
S1 C8 N3 C7 -95(2) . .
C8 C9 S1' C7 34.3(11) . .
N3' C9 S1' C7 -46.0(7) . .
N3' C7 S1' C9 69.4(10) . .
N3 C7 S1' C9 -18.5(15) . .
N2 C7 S1' C9 164.8(7) . .
S1 C7 S1' C9 -50.8(7) . .
N3 C7 N3' C9 32.6(15) . .
N2 C7 N3' C9 -176.5(7) . .
S1 C7 N3' C9 1.3(11) . .
S1' C7 N3' C9 -70.0(10) . .
N3 C7 N3' Hg -107.0(14) . .
N2 C7 N3' Hg 43.8(11) . .
S1 C7 N3' Hg -138.4(5) . .
S1' C7 N3' Hg 150.4(14) . .
C8 C9 N3' C7 -19.2(13) . .
S1' C9 N3' C7 92.9(11) . .
C8 C9 N3' Hg 124.4(9) . .
S1' C9 N3' Hg -123.5(10) . .
N10 Hg N3' C7 -130.0(8) 1_554 .
N8 Hg N3' C7 -33.9(9) . .
Cl Hg N3' C7 89.0(8) . .
N5 Hg N3' C7 125.6(11) 1_554 .
N10 Hg N3' C9 92.7(7) 1_554 .
N8 Hg N3' C9 -171.2(7) . .
Cl Hg N3' C9 -48.4(7) . .
N5 Hg N3' C9 -11.7(19) 1_554 .
N5 C11 S2 C12 9.3(8) . .
N4 C11 S2 C12 -167.2(8) . .
N5 C11 S2 C12' -13.0(10) . .
N4 C11 S2 C12' 170.5(9) . .
C13 C12 S2 C11 -18.4(12) . .
C13 C12 S2 C12' 74(2) . .
C13 C12' S2 C11 18.1(15) . .
C13 C12' S2 C12 -69(2) . .
N8 C20 S3 C21 -9.3(8) . .
N7 C20 S3 C21 169.1(7) . .
N8 C20 S3 C21A 13.1(14) . .
N7 C20 S3 C21A -168.5(14) . .
C22 C21 S3 C20 23.2(12) . .
C22 C21 S3 C21A -72(3) . .
N10 C24 S4 C25 -28.3(10) . .
N9 C24 S4 C25 157.4(9) . .
S4A C24 S4 C25 77(2) . .
C26 C25 S4 C24 32.9(15) . .
C20 N8 C22A C21A -43(3) . .
C22 N8 C22A C21A 73(4) . .
Hg N8 C22A C21A 162.0(18) . .
N8 C22A C21A S3 47(3) . .
C20 S3 C21A C22A -33(2) . .
C21 S3 C21A C22A 52(2) . .
S4A C25' C26A N10 -18(3) . .
C24 N10 C26A C25' 29(3) . .
C26 N10 C26A C25' -71(2) . .
Hg N10 C26A C25' -157.5(17) 1_556 .
N10 C24 S4A C25' 15.0(12) . .
N9 C24 S4A C25' -176.7(11) . .
S4 C24 S4A C25' -69(2) . .
C26A C25' S4A C24 4(2) . .
